data_4509159
loop_
_publ_author_name
'Weyna, David R.'
'Shattock, Tanise'
'Vishweshwar, Peddy'
'Zaworotko, Michael J.'

_publ_section_title
;
 Synthesis and Structural Characterization of Cocrystals and
 Pharmaceutical Cocrystals: Mechanochemistry vs Slow Evaporation from
 Solution
;
_journal_issue 2
_journal_name_full 'Crystal Growth &amp; Design'
_journal_page_first 1106
_journal_paper_doi 10.1021/cg800936d
_journal_volume 9
_journal_year 2009
_chemical_formula_moiety 'C12 H12 N2, 2(C10 H8 O)'
_chemical_formula_sum 'C32 H28 N2 O2'
_chemical_formula_weight 472.56
_chemical_name_systematic
; 
 ? 
;
_space_group_IT_number 14
_symmetry_cell_setting monoclinic
_symmetry_space_group_name_Hall '-P 2ybc'
_symmetry_space_group_name_H-M 'P 1 21/c 1'
_atom_sites_solution_hydrogens geom
_atom_sites_solution_primary direct
_atom_sites_solution_secondary difmap
_audit_creation_method SHELXL-97
_cell_angle_alpha 90.00
_cell_angle_beta 111.272(4)
_cell_angle_gamma 90.00
_cell_formula_units_Z 2
_cell_length_a 6.9691(15)
_cell_length_b 25.182(5)
_cell_length_c 7.7714(16)
_cell_measurement_temperature 298(2)
_cell_volume 1270.9(5)
_computing_cell_refinement 'Bruker SMART'
_computing_data_collection 'Bruker SMART'
_computing_data_reduction 'Bruker SAINT'
_computing_molecular_graphics 'Bruker SHELXTL'
_computing_publication_material 'Bruker SHELXTL'
_computing_structure_refinement 'SHELXL-97 (Sheldrick, 1997)'
_computing_structure_solution 'SHELXS-97 (Sheldrick, 1990)'
_diffrn_ambient_temperature 298(2)
_diffrn_measured_fraction_theta_full 0.996
_diffrn_measured_fraction_theta_max 0.996
_diffrn_measurement_device_type 'CCD area detector'
_diffrn_measurement_method 'phi and omega scans'
_diffrn_radiation_monochromator graphite
_diffrn_radiation_source 'fine-focus sealed tube'
_diffrn_radiation_type MoK\a
_diffrn_radiation_wavelength 0.71073
_diffrn_reflns_av_R_equivalents 0.0229
_diffrn_reflns_av_sigmaI/netI 0.0301
_diffrn_reflns_limit_h_max 8
_diffrn_reflns_limit_h_min -8
_diffrn_reflns_limit_k_max 24
_diffrn_reflns_limit_k_min -31
_diffrn_reflns_limit_l_max 7
_diffrn_reflns_limit_l_min -9
_diffrn_reflns_number 7327
_diffrn_reflns_theta_full 26.37
_diffrn_reflns_theta_max 26.37
_diffrn_reflns_theta_min 1.62
_exptl_absorpt_coefficient_mu 0.077
_exptl_absorpt_correction_T_max 1.000
_exptl_absorpt_correction_T_min 0.761
_exptl_absorpt_correction_type SADABS
_exptl_crystal_colour colorless
_exptl_crystal_density_diffrn 1.235
_exptl_crystal_density_meas 0
_exptl_crystal_density_method 'not measured'
_exptl_crystal_description rods
_exptl_crystal_F_000 500
_exptl_crystal_size_max 0.50
_exptl_crystal_size_mid 0.15
_exptl_crystal_size_min 0.10
_refine_diff_density_max 0.216
_refine_diff_density_min -0.308
_refine_diff_density_rms 0.067
_refine_ls_extinction_method none
_refine_ls_goodness_of_fit_ref 1.062
_refine_ls_hydrogen_treatment mixed
_refine_ls_matrix_type full
_refine_ls_number_parameters 163
_refine_ls_number_reflns 2587
_refine_ls_number_restraints 0
_refine_ls_restrained_S_all 1.062
_refine_ls_R_factor_all 0.0552
_refine_ls_R_factor_gt 0.0455
_refine_ls_shift/su_max 0.001
_refine_ls_shift/su_mean 0.000
_refine_ls_structure_factor_coef Fsqd
_refine_ls_weighting_details 'calc w=1/[\s^2^(Fo^2^)+(0.0700P)^2^+0.1274P] where P=(Fo^2^+2Fc^2^)/3'
_refine_ls_weighting_scheme calc
_refine_ls_wR_factor_gt 0.1196
_refine_ls_wR_factor_ref 0.1270
_reflns_number_gt 2086
_reflns_number_total 2587
_reflns_threshold_expression >2sigma(I)
_cod_data_source_file cg800936dsup4.cif
_cod_data_source_block ts589d
_cod_depositor_comments
;
The following automatic conversions were performed:

'_symmetry_cell_setting' value 'Monoclinic' changed to 'monoclinic'
according to /home/saulius/struct/CIF-dictionaries/cif_core.dic
dictionary named 'cif_core.dic' version 2.4.2 from 2011-04-26.

Automatic conversion script
Id: cif_fix_values 1891 2012-01-12 08:04:46Z andrius 
;
_cod_original_sg_symbol_H-M P2(1)/c
_cod_database_code 4509159

loop_
_symmetry_equiv_pos_as_xyz
'x, y, z'
'-x, y+1/2, -z+1/2'
'-x, -y, -z'
'x, -y-1/2, z-1/2'

loop_
_atom_site_label
_atom_site_type_symbol
_atom_site_fract_x
_atom_site_fract_y
_atom_site_fract_z
_atom_site_U_iso_or_equiv
_atom_site_adp_type
_atom_site_occupancy
_atom_site_symmetry_multiplicity
_atom_site_calc_flag
_atom_site_refinement_flags
O1 O -0.01475(16) 0.40595(4) 1.04831(14) 0.0630(3) Uani 1 1 d .
H1O H 0.0585 0.4244 1.1580 0.076 Uiso 1 1 d R
C1 C 0.1062(2) 0.37140(5) 1.00132(17) 0.0437(3) Uani 1 1 d .
C2 C 0.3111(2) 0.36425(6) 1.10196(18) 0.0512(4) Uani 1 1 d .
H2 H 0.3726 0.3828 1.2118 0.061 Uiso 1 1 calc R
C3 C 0.4289(2) 0.32925(6) 1.04077(19) 0.0558(4) Uani 1 1 d .
H3 H 0.5680 0.3248 1.1106 0.067 Uiso 1 1 calc R
C4 C 0.3429(2) 0.30167(6) 0.8811(2) 0.0535(4) Uani 1 1 d .
H4 H 0.4238 0.2791 0.8412 0.064 Uiso 1 1 calc R
C5 C 0.0344(3) 0.27846(6) 0.6097(2) 0.0589(4) Uani 1 1 d .
H5 H 0.1121 0.2553 0.5680 0.071 Uiso 1 1 calc R
C6 C -0.1696(3) 0.28403(6) 0.5107(2) 0.0673(5) Uani 1 1 d .
H6 H -0.2299 0.2650 0.4018 0.081 Uiso 1 1 calc R
C7 C -0.2891(2) 0.31822(6) 0.5713(2) 0.0619(4) Uani 1 1 d .
H7 H -0.4292 0.3215 0.5033 0.074 Uiso 1 1 calc R
C8 C -0.2023(2) 0.34693(6) 0.72947(19) 0.0487(3) Uani 1 1 d .
H8 H -0.2835 0.3698 0.7680 0.058 Uiso 1 1 calc R
C9 C 0.00939(19) 0.34225(5) 0.83493(16) 0.0397(3) Uani 1 1 d .
C10 C 0.1314(2) 0.30714(5) 0.77539(17) 0.0438(3) Uani 1 1 d .
N11 N 0.19025(18) 0.45602(5) 0.37362(15) 0.0509(3) Uani 1 1 d .
C11 C 0.2118(2) 0.50742(6) 0.41538(19) 0.0496(3) Uani 1 1 d .
H11 H 0.1800 0.5318 0.3193 0.060 Uiso 1 1 calc R
C12 C 0.2792(2) 0.52636(5) 0.59431(18) 0.0484(3) Uani 1 1 d .
H12 H 0.2905 0.5627 0.6163 0.058 Uiso 1 1 calc R
C13 C 0.3297(2) 0.49125(5) 0.74072(17) 0.0449(3) Uani 1 1 d .
C14 C 0.3117(2) 0.43780(6) 0.69719(18) 0.0496(3) Uani 1 1 d .
H14 H 0.3474 0.4124 0.7905 0.060 Uiso 1 1 calc R
C15 C 0.2407(2) 0.42238(6) 0.51530(19) 0.0525(4) Uani 1 1 d .
H15 H 0.2270 0.3862 0.4895 0.063 Uiso 1 1 calc R
C16 C 0.3933(2) 0.50929(6) 0.93940(19) 0.0562(4) Uani 1 1 d .
H16A H 0.2943 0.4961 0.9902 0.067 Uiso 1 1 calc R
H16B H 0.3895 0.5478 0.9423 0.067 Uiso 1 1 calc R

loop_
_atom_site_aniso_label
_atom_site_aniso_U_11
_atom_site_aniso_U_22
_atom_site_aniso_U_33
_atom_site_aniso_U_23
_atom_site_aniso_U_13
_atom_site_aniso_U_12
O1 0.0549(6) 0.0758(7) 0.0519(6) -0.0235(5) 0.0117(5) 0.0111(5)
C1 0.0468(7) 0.0471(7) 0.0363(6) -0.0019(5) 0.0142(5) 0.0031(6)
C2 0.0482(8) 0.0626(9) 0.0370(7) -0.0025(6) 0.0084(6) -0.0001(6)
C3 0.0429(7) 0.0674(10) 0.0511(8) 0.0092(7) 0.0097(6) 0.0084(7)
C4 0.0550(9) 0.0519(8) 0.0574(8) 0.0047(6) 0.0249(7) 0.0129(6)
C5 0.0758(11) 0.0487(8) 0.0538(8) -0.0117(6) 0.0255(8) 0.0010(7)
C6 0.0805(12) 0.0616(10) 0.0490(8) -0.0175(7) 0.0108(8) -0.0076(8)
C7 0.0536(8) 0.0628(10) 0.0530(8) -0.0034(7) 0.0001(7) -0.0053(7)
C8 0.0471(7) 0.0476(8) 0.0466(7) 0.0001(6) 0.0111(6) 0.0030(6)
C9 0.0453(7) 0.0375(6) 0.0352(6) 0.0036(5) 0.0133(5) -0.0004(5)
C10 0.0533(8) 0.0380(7) 0.0415(7) 0.0023(5) 0.0189(6) 0.0012(5)
N11 0.0558(7) 0.0559(7) 0.0408(6) -0.0064(5) 0.0173(5) 0.0005(5)
C11 0.0495(8) 0.0527(8) 0.0455(7) 0.0028(6) 0.0158(6) -0.0002(6)
C12 0.0469(7) 0.0411(7) 0.0533(8) -0.0052(6) 0.0137(6) -0.0030(6)
C13 0.0402(7) 0.0507(8) 0.0420(7) -0.0080(5) 0.0129(6) 0.0002(6)
C14 0.0623(9) 0.0458(7) 0.0430(7) -0.0013(6) 0.0216(6) 0.0015(6)
C15 0.0650(9) 0.0437(8) 0.0505(8) -0.0093(6) 0.0228(7) -0.0019(6)
C16 0.0560(9) 0.0621(9) 0.0465(8) -0.0138(6) 0.0139(7) 0.0068(7)

loop_
_atom_type_symbol
_atom_type_description
_atom_type_scat_dispersion_real
_atom_type_scat_dispersion_imag
_atom_type_scat_source
C C 0.0033 0.0016 'International Tables Vol C Tables 4.2.6.8 and 6.1.1.4'
H H 0.0000 0.0000 'International Tables Vol C Tables 4.2.6.8 and 6.1.1.4'
N N 0.0061 0.0033 'International Tables Vol C Tables 4.2.6.8 and 6.1.1.4'
O O 0.0106 0.0060 'International Tables Vol C Tables 4.2.6.8 and 6.1.1.4'

loop_
_geom_angle_atom_site_label_1
_geom_angle_atom_site_label_2
_geom_angle_atom_site_label_3
_geom_angle
_geom_angle_site_symmetry_3
O1 C1 C2 123.67(12) .
O1 C1 C9 116.13(11) .
C2 C1 C9 120.20(12) .
C1 C2 C3 120.49(12) .
C4 C3 C2 120.94(13) .
C3 C4 C10 120.28(13) .
C6 C5 C10 121.33(14) .
C5 C6 C7 120.29(14) .
C8 C7 C6 120.52(15) .
C7 C8 C9 120.57(13) .
C8 C9 C10 119.24(12) .
C8 C9 C1 122.39(12) .
C10 C9 C1 118.37(12) .
C4 C10 C9 119.70(12) .
C4 C10 C5 122.24(13) .
C9 C10 C5 118.05(13) .
C11 N11 C15 116.42(11) .
N11 C11 C12 123.30(13) .
C11 C12 C13 119.99(13) .
C12 C13 C14 116.62(12) .
C12 C13 C16 122.73(12) .
C14 C13 C16 120.60(12) .
C15 C14 C13 119.60(13) .
N11 C15 C14 124.03(13) .
C13 C16 C16 113.54(14) 3_667

loop_
_geom_bond_atom_site_label_1
_geom_bond_atom_site_label_2
_geom_bond_distance
_geom_bond_site_symmetry_2
O1 C1 1.3508(15) .
C1 C2 1.3686(19) .
C1 C9 1.4258(17) .
C2 C3 1.400(2) .
C3 C4 1.357(2) .
C4 C10 1.410(2) .
C5 C6 1.356(2) .
C5 C10 1.4160(19) .
C6 C7 1.394(2) .
C7 C8 1.364(2) .
C8 C9 1.4088(19) .
C9 C10 1.4158(18) .
N11 C11 1.3295(19) .
N11 C15 1.3315(18) .
C11 C12 1.3813(18) .
C12 C13 1.3819(19) .
C13 C14 1.3824(19) .
C13 C16 1.5134(18) .
C14 C15 1.3734(19) .
C16 C16 1.517(3) 3_667

loop_
_geom_hbond_atom_site_label_D
_geom_hbond_atom_site_label_H
_geom_hbond_atom_site_label_A
_geom_hbond_distance_DH
_geom_hbond_distance_HA
_geom_hbond_distance_DA
_geom_hbond_angle_DHA
_geom_hbond_site_symmetry_A
O1 H1O N11 0.94 1.78 2.7206(15) 176.0 1_556

loop_
_geom_torsion_atom_site_label_1
_geom_torsion_atom_site_label_2
_geom_torsion_atom_site_label_3
_geom_torsion_atom_site_label_4
_geom_torsion
_geom_torsion_site_symmetry_4
O1 C1 C2 C3 -177.40(12) .
C9 C1 C2 C3 1.5(2) .
C1 C2 C3 C4 -0.1(2) .
C2 C3 C4 C10 -1.2(2) .
C10 C5 C6 C7 -0.4(3) .
C5 C6 C7 C8 0.8(3) .
C6 C7 C8 C9 -0.4(2) .
C7 C8 C9 C10 -0.3(2) .
C7 C8 C9 C1 -179.82(13) .
O1 C1 C9 C8 -3.08(18) .
C2 C1 C9 C8 177.98(12) .
O1 C1 C9 C10 177.39(11) .
C2 C1 C9 C10 -1.55(18) .
C3 C4 C10 C9 1.1(2) .
C3 C4 C10 C5 -178.84(13) .
C8 C9 C10 C4 -179.24(12) .
C1 C9 C10 C4 0.31(18) .
C8 C9 C10 C5 0.66(18) .
C1 C9 C10 C5 -179.79(12) .
C6 C5 C10 C4 179.57(15) .
C6 C5 C10 C9 -0.3(2) .
C15 N11 C11 C12 -1.1(2) .
N11 C11 C12 C13 0.6(2) .
C11 C12 C13 C14 0.91(19) .
C11 C12 C13 C16 -176.61(13) .
C12 C13 C14 C15 -1.83(19) .
C16 C13 C14 C15 175.75(13) .
C11 N11 C15 C14 0.1(2) .
C13 C14 C15 N11 1.4(2) .
C12 C13 C16 C16 -120.56(19) 3_667
C14 C13 C16 C16 62.0(2) 3_667
